data_1000179
loop_
_publ_author_name
'de Pape, R'
'Tressaud, A'
'Portier, J'

_publ_section_title
;
Sur de nouvelles series de bronzes fluores de composition M~x~ Fe F~3~
(M = Na, Rb, Tl)
;
_journal_coden_ASTM MRBUAC
_journal_name_full 'Materials Research Bulletin'
_journal_page_first 753
_journal_page_last 758
_journal_paper_doi 10.1016/0025-5408(68)90043-3
_journal_volume 3
_journal_year 1968
_chemical_formula_structural 'Na.11 Fe F3'
_chemical_formula_sum 'F3 Fe Na0.11'
_chemical_name_systematic 'Sodium iron fluoride (.11/1/3)'
_space_group_IT_number 167
_symmetry_cell_setting trigonal
_symmetry_space_group_name_Hall '-P 3* 2n'
_symmetry_space_group_name_H-M 'R -3 c :R'
_cell_angle_alpha 58.85(5)
_cell_angle_beta 58.85(5)
_cell_angle_gamma 58.85(5)
_cell_formula_units_Z 2
_cell_length_a 5.372(2)
_cell_length_b 5.372(2)
_cell_length_c 5.372(2)
_cell_volume 106.7
_exptl_crystal_density_meas 3.59(1)
_cod_original_sg_symbol_H-M 'R -3 c R'
_cod_original_formula_sum 'F3 Fe Na.11'
_cod_database_code 1000179

loop_
_symmetry_equiv_pos_as_xyz
x,y,z
y,z,x
z,x,y
-x,-y,-z
-y,-z,-x
-z,-x,-y
1/2+y,1/2+x,1/2+z
1/2+z,1/2+y,1/2+x
1/2+x,1/2+z,1/2+y
1/2-y,1/2-x,1/2-z
1/2-z,1/2-y,1/2-x
1/2-x,1/2-z,1/2-y

loop_
_atom_site_label
_atom_site_type_symbol
_atom_site_symmetry_multiplicity
_atom_site_Wyckoff_symbol
_atom_site_fract_x
_atom_site_fract_y
_atom_site_fract_z
_atom_site_occupancy
_atom_site_attached_hydrogens
_atom_site_calc_flag
Na1 Na1+ 2 a 0.25 0.25 0.25 0.11 0 d
Fe1 Fe3+ 2 b 0. 0. 0. 1. 0 d
F1 F1- 6 e -0.175(5) 0.675(5) 0.25 1. 0 d

loop_
_atom_type_symbol
_atom_type_oxidation_number
Na1+ 1.000
Fe3+ 2.890
F1- -1.000
